data_7044008
loop_
_publ_author_name
'Fukuda, Takamitsu'
'Onodera, Shun'
'Watanabe, Hirohito'
'Shirasaki, Kenji'
'Fuyuhiro, Akira'
'Yamamura, Tomoo'
'Ishikawa, Naoto'

_publ_section_title
;
 Observation of magnetic interactions between localized 4f- and itinerant
 \p-electrons in a single crystal of cationic bisphthalocyanine complexes
 containing diluted spin centres
;
_journal_name_full 'Dalton Trans.'
_journal_paper_doi 10.1039/C7DT02656K
_journal_year 2017
_chemical_absolute_configuration unk
_chemical_formula_moiety 'C64 H32 B F4 N16 Y'
_chemical_formula_sum 'C64 H32 B F4 N16 Y'
_chemical_formula_weight 1200.77
_chemical_name_systematic '[Pc2Y]BF4'
_space_group_crystal_system tetragonal
_space_group_IT_number 104
_space_group_name_Hall 'P 4 -2n'
_space_group_name_H-M_alt 'P 4 n c'
_symmetry_space_group_name_Hall 'P 4 -2n'
_symmetry_space_group_name_H-M 'P 4 n c'
_atom_sites_solution_hydrogens geom
_atom_sites_solution_primary direct
_atom_sites_solution_secondary difmap
_audit_update_record
;
2017-07-20 deposited with the CCDC.
2017-08-21 downloaded from the CCDC.
;
_cell_angle_alpha 90.0000
_cell_angle_beta 90.0000
_cell_angle_gamma 90.0000
_cell_formula_units_Z 2
_cell_length_a 19.6812(6)
_cell_length_b 19.6812(6)
_cell_length_c 6.43784(19)
_cell_measurement_reflns_used 16157
_cell_measurement_temperature 200
_cell_measurement_theta_max 27.43
_cell_measurement_theta_min 3.11
_cell_volume 2493.69(13)
_computing_cell_refinement 'RAPID AUTO'
_computing_data_collection 'RAPID AUTO (Rigaku, ????)'
_computing_data_reduction 'RAPID AUTO'
_computing_molecular_graphics 'CrystalStructure 4.2'
_computing_publication_material 'CrystalStructure 4.2 (Rigaku, 2015)'
_computing_structure_refinement 'SHELXL Version 2014/7 (Sheldrick, 2008)'
_computing_structure_solution 'SIR92 (Altomare, et al., 1994)'
_diffrn_ambient_temperature 200
_diffrn_detector_area_resol_mean 10.000
_diffrn_measured_fraction_theta_full 0.997
_diffrn_measured_fraction_theta_max 0.997
_diffrn_measurement_device_type 'Rigaku R-AXIS RAPID'
_diffrn_measurement_method \w
_diffrn_radiation_type 'Mo K\a'
_diffrn_radiation_wavelength 0.71075
_diffrn_reflns_av_R_equivalents 0.0332
_diffrn_reflns_Laue_measured_fraction_full 0.997
_diffrn_reflns_Laue_measured_fraction_max 0.997
_diffrn_reflns_limit_h_max 25
_diffrn_reflns_limit_h_min -25
_diffrn_reflns_limit_k_max 24
_diffrn_reflns_limit_k_min -25
_diffrn_reflns_limit_l_max 8
_diffrn_reflns_limit_l_min -8
_diffrn_reflns_number 26851
_diffrn_reflns_point_group_measured_fraction_full 0.998
_diffrn_reflns_point_group_measured_fraction_max 0.999
_diffrn_reflns_theta_full 25.242
_diffrn_reflns_theta_max 27.436
_diffrn_reflns_theta_min 3.273
_diffrn_standards_number 0
_exptl_absorpt_coefficient_mu 1.251
_exptl_absorpt_correction_T_max 0.916
_exptl_absorpt_correction_T_min 0.702
_exptl_absorpt_correction_type multi-scan
_exptl_absorpt_process_details 'ABSCOR (Rigaku, 1995)'
_exptl_crystal_colour black
_exptl_crystal_density_diffrn 1.599
_exptl_crystal_density_method 'not measured'
_exptl_crystal_description column
_exptl_crystal_F_000 1216.00
_exptl_crystal_size_max 0.350
_exptl_crystal_size_mid 0.120
_exptl_crystal_size_min 0.070
_refine_diff_density_max 1.67
_refine_diff_density_min -0.36
_refine_ls_abs_structure_details
;
 Flack x determined using 1042 quotients [(I+)-(I-)]/[(I+)+(I-)]
 (Parsons, Flack and Wagner, Acta Cryst. B69 (2013) 249-259).
;
_refine_ls_abs_structure_Flack -0.009(3)
_refine_ls_extinction_method none
_refine_ls_goodness_of_fit_ref 1.048
_refine_ls_hydrogen_treatment constr
_refine_ls_number_parameters 207
_refine_ls_number_reflns 2844
_refine_ls_number_restraints 1
_refine_ls_R_factor_all 0.0352
_refine_ls_R_factor_gt 0.0304
_refine_ls_shift/su_max 0.042
_refine_ls_structure_factor_coef Fsqd
_refine_ls_weighting_details 'w = 1/[\s^2^(Fo^2^)+(0.0597P)^2^] where P=(Fo^2^+2Fc^2^)/3'
_refine_ls_weighting_scheme calc
_refine_ls_wR_factor_gt 0.0788
_refine_ls_wR_factor_ref 0.0803
_reflns_Friedel_coverage 0.833
_reflns_Friedel_fraction_full 1.000
_reflns_Friedel_fraction_max 1.000
_reflns_number_gt 2501
_reflns_number_total 2844
_reflns_threshold_expression F^2^>2.0\s(F^2^)
_cod_data_source_file c7dt02656k2.cif
_cod_data_source_block Y-Pc-BF4
_cod_database_code 7044008

loop_
_space_group_symop_id
_space_group_symop_operation_xyz
1 +X,+Y,+Z
2 -X,-Y,+Z
3 1/2+X,1/2-Y,1/2+Z
4 1/2-X,1/2+Y,1/2+Z
5 -Y,+X,+Z
6 +Y,-X,+Z
7 1/2+Y,1/2+X,1/2+Z
8 1/2-Y,1/2-X,1/2+Z

loop_
_atom_site_label
_atom_site_type_symbol
_atom_site_fract_x
_atom_site_fract_y
_atom_site_fract_z
_atom_site_U_iso_or_equiv
_atom_site_adp_type
_atom_site_occupancy
_atom_site_site_symmetry_order
_atom_site_calc_flag
_atom_site_refinement_flags_posn
_atom_site_refinement_flags_adp
_atom_site_refinement_flags_occupancy
Y1 Y 0.5000 0.5000 0.4999(2) 0.01687(14) Uani 1 4 d S T P
F1 F 0.5531(13) -0.0224(12) 0.528(5) 0.134(9) Uiso 0.2 1 d . . P
F2 F 0.5030(11) -0.0518(15) 0.616(5) 0.093(8) Uiso 0.2 1 d . . P
F3 F 0.4943(14) -0.0666(13) 0.534(7) 0.107(9) Uiso 0.2 1 d . . P
F4 F 0.5406(16) -0.0038(11) 0.718(8) 0.142(13) Uiso 0.2 1 d . . P
F5 F 0.5596(10) 0.0104(7) 0.357(3) 0.068(5) Uiso 0.2 1 d . . P
N1 N 0.40497(12) 0.46970(12) 0.2874(5) 0.0209(6) Uani 1 1 d . . .
N2 N 0.42128(12) 0.34758(13) 0.2628(7) 0.0232(6) Uani 1 1 d . . .
N3 N 0.46188(13) 0.40740(12) 0.7147(5) 0.0209(6) Uani 1 1 d . . .
N4 N 0.56632(12) 0.34179(12) 0.7392(6) 0.0215(6) Uani 1 1 d . . .
C1 C 0.3488(2) 0.51118(17) 0.2678(8) 0.0217(8) Uani 1 1 d . . .
C2 C 0.38344(19) 0.40348(19) 0.2669(8) 0.0211(7) Uani 1 1 d . . .
C3 C 0.28720(14) 0.46970(14) 0.2477(8) 0.0242(7) Uani 1 1 d . . .
C4 C 0.30885(15) 0.40242(15) 0.2454(8) 0.0240(7) Uani 1 1 d . . .
C5 C 0.26332(16) 0.34942(16) 0.2280(7) 0.0316(8) Uani 1 1 d . . .
H1 H 0.2784 0.3036 0.2242 0.038 Uiso 1 1 calc R U .
C6 C 0.19457(16) 0.36555(17) 0.2161(8) 0.0388(9) Uani 1 1 d . . .
H2 H 0.1621 0.3302 0.2010 0.047 Uiso 1 1 calc R U .
C7 C 0.17261(16) 0.43321(18) 0.2259(8) 0.0385(9) Uani 1 1 d . . .
H3 H 0.1253 0.4429 0.2226 0.046 Uiso 1 1 calc R U .
C8 C 0.21856(16) 0.48615(17) 0.2403(9) 0.0311(7) Uani 1 1 d . . .
H4 H 0.2038 0.5321 0.2449 0.037 Uiso 1 1 calc R U .
C9 C 0.39524(19) 0.39153(19) 0.7363(9) 0.0221(9) Uani 1 1 d . . .
C10 C 0.49894(12) 0.3485(3) 0.7326(8) 0.0220(9) Uani 1 1 d . . .
C11 C 0.38695(14) 0.31753(14) 0.7578(8) 0.0225(6) Uani 1 1 d . . .
C12 C 0.45235(15) 0.29051(13) 0.7515(8) 0.0228(6) Uani 1 1 d . . .
C13 C 0.46376(16) 0.22096(14) 0.7643(8) 0.0302(7) Uani 1 1 d . . .
H5 H 0.5084 0.2026 0.7615 0.036 Uiso 1 1 calc R U .
C14 C 0.40681(17) 0.17928(15) 0.7815(7) 0.0338(8) Uani 1 1 d . . .
H6 H 0.4126 0.1314 0.7892 0.041 Uiso 1 1 calc R U .
C15 C 0.34128(16) 0.20663(15) 0.7876(7) 0.0339(8) Uani 1 1 d . . .
H7 H 0.3034 0.1769 0.7989 0.041 Uiso 1 1 calc R U .
C16 C 0.33034(15) 0.27626(15) 0.7774(7) 0.0287(7) Uani 1 1 d . . .
H8 H 0.2858 0.2948 0.7837 0.034 Uiso 1 1 calc R U .
B1 B 0.5000 0.0000 0.540(4) 0.074(6) Uiso 0.5 2 d S . P

loop_
_atom_site_aniso_label
_atom_site_aniso_U_11
_atom_site_aniso_U_22
_atom_site_aniso_U_33
_atom_site_aniso_U_23
_atom_site_aniso_U_13
_atom_site_aniso_U_12
Y1 0.01571(15) 0.01571(15) 0.0192(2) 0.000 0.000 0.000
N1 0.0212(12) 0.0176(12) 0.0238(18) 0.0009(12) -0.0009(12) -0.0006(9)
N2 0.0239(12) 0.0221(12) 0.0238(15) -0.0022(14) -0.0011(14) -0.0021(10)
N3 0.0226(12) 0.0182(12) 0.0219(18) 0.0013(12) 0.0028(11) 0.0004(10)
N4 0.0197(11) 0.0212(12) 0.0236(15) 0.0029(13) -0.0006(13) 0.0015(10)
C1 0.0162(18) 0.0279(15) 0.021(2) 0.0008(16) -0.0037(19) -0.0002(13)
C2 0.0209(16) 0.0224(16) 0.020(2) -0.0020(18) 0.0006(17) -0.0033(12)
C3 0.0240(14) 0.0260(14) 0.0226(16) 0.0022(16) -0.0026(16) -0.0019(11)
C4 0.0205(13) 0.0271(14) 0.0244(17) -0.0026(17) -0.0017(15) -0.0029(11)
C5 0.0297(16) 0.0280(15) 0.037(2) -0.0044(16) -0.0003(15) -0.0059(12)
C6 0.0263(16) 0.039(2) 0.051(3) -0.0002(19) -0.0049(17) -0.0118(13)
C7 0.0216(15) 0.0429(19) 0.051(2) 0.003(2) -0.0033(17) -0.0031(13)
C8 0.0224(15) 0.0356(16) 0.0353(18) 0.0003(19) -0.0033(16) 0.0002(11)
C9 0.0227(15) 0.0240(15) 0.019(2) 0.0026(16) 0.0005(16) -0.0055(15)
C10 0.0229(17) 0.024(2) 0.019(2) 0.0005(18) -0.0006(14) 0.0000(10)
C11 0.0256(14) 0.0201(13) 0.0219(16) -0.0009(15) 0.0008(16) 0.0001(11)
C12 0.0268(14) 0.0199(13) 0.0216(17) 0.0027(15) -0.0023(17) -0.0013(10)
C13 0.0330(16) 0.0240(14) 0.0337(19) 0.0008(16) 0.0002(18) 0.0013(11)
C14 0.0395(18) 0.0192(13) 0.043(2) 0.0014(16) -0.0022(19) -0.0048(13)
C15 0.0319(17) 0.0229(15) 0.047(2) 0.0022(16) -0.0016(17) -0.0121(12)
C16 0.0243(14) 0.0249(14) 0.037(2) 0.0000(16) 0.0019(15) -0.0053(12)

loop_
_atom_type_symbol
_atom_type_description
_atom_type_scat_dispersion_real
_atom_type_scat_dispersion_imag
_atom_type_scat_source
Y Y -2.7962 3.5667
;
International Tables for Crystallography
(Vol. C, Tables 4.2.6.8 and 6.1.1.4)
;
C C 0.0033 0.0016
;
International Tables for Crystallography
(Vol. C, Tables 4.2.6.8 and 6.1.1.4)
;
H H 0.0000 0.0000
;
International Tables for Crystallography
(Vol. C, Table 6.1.1.4)
;
N N 0.0061 0.0033
;
International Tables for Crystallography
(Vol. C, Tables 4.2.6.8 and 6.1.1.4)
;
B B 0.0013 0.0007
;
International Tables for Crystallography
(Vol. C, Tables 4.2.6.8 and 6.1.1.4)
;
F F 0.0171 0.0103
;
International Tables for Crystallography
(Vol. C, Tables 4.2.6.8 and 6.1.1.4)
;

loop_
_geom_angle_atom_site_label_1
_geom_angle_atom_site_label_2
_geom_angle_atom_site_label_3
_geom_angle
_geom_angle_site_symmetry_1
_geom_angle_site_symmetry_3
N1 Y1 N1 70.92(8) . 5_655
N1 Y1 N1 110.27(16) . 2_665
N1 Y1 N1 70.93(8) 5_655 2_665
N1 Y1 N1 70.93(8) . 6_565
N1 Y1 N1 110.27(16) 5_655 6_565
N1 Y1 N1 70.93(8) 2_665 6_565
N1 Y1 N3 139.52(7) . 2_665
N1 Y1 N3 147.39(7) 5_655 2_665
N1 Y1 N3 84.03(7) 2_665 2_665
N1 Y1 N3 79.29(7) 6_565 2_665
N1 Y1 N3 147.39(7) . 5_655
N1 Y1 N3 84.03(7) 5_655 5_655
N1 Y1 N3 79.29(7) 2_665 5_655
N1 Y1 N3 139.52(7) 6_565 5_655
N3 Y1 N3 70.74(7) 2_665 5_655
N1 Y1 N3 79.29(7) . 6_565
N1 Y1 N3 139.52(7) 5_655 6_565
N1 Y1 N3 147.39(7) 2_665 6_565
N1 Y1 N3 84.03(7) 6_565 6_565
N3 Y1 N3 70.74(7) 2_665 6_565
N3 Y1 N3 109.90(15) 5_655 6_565
N1 Y1 N3 84.03(7) . .
N1 Y1 N3 79.29(7) 5_655 .
N1 Y1 N3 139.52(7) 2_665 .
N1 Y1 N3 147.39(7) 6_565 .
N3 Y1 N3 109.90(15) 2_665 .
N3 Y1 N3 70.74(7) 5_655 .
N3 Y1 N3 70.74(7) 6_565 .
B1 F1 F2 55.7(18) . .
B1 F1 F5 87(2) . .
F2 F1 F5 133(3) . .
B1 F1 F4 70(2) . .
F2 F1 F4 64(2) . .
F5 F1 F4 133(3) . .
B1 F1 F3 59.8(17) . .
F2 F1 F3 25.8(18) . .
F5 F1 F3 114(3) . .
F4 F1 F3 90(3) . .
F3 F2 B1 92(5) . .
F3 F2 F1 92(5) . .
B1 F2 F1 55.9(18) . .
F3 F2 F4 151(6) . .
B1 F2 F4 67(2) . .
F1 F2 F4 59(2) . .
F3 F2 F4 122(4) . 2_655
B1 F2 F4 61(2) . 2_655
F1 F2 F4 107(3) . 2_655
F4 F2 F4 67(3) . 2_655
F3 F2 F5 137(5) . 8
B1 F2 F5 120(3) . 8
F1 F2 F5 128(3) . 8
F4 F2 F5 72(3) . 8
F4 F2 F5 64(2) 2_655 8
F2 F3 B1 59(4) . .
F2 F3 F1 62(4) . .
B1 F3 F1 48.3(11) . .
F1 F4 F2 57(3) . .
F1 F4 B1 50(2) . .
F2 F4 B1 48(2) . .
F1 F4 F2 85(3) . 2_655
F2 F4 F2 89(4) . 2_655
B1 F4 F2 45.1(19) . 2_655
F1 F4 F4 102(2) . 2_655
F2 F4 F4 61.6(19) . 2_655
B1 F4 F4 55.0(15) . 2_655
F2 F4 F4 51.5(15) 2_655 2_655
F1 F4 F5 143(3) . 7_545
F2 F4 F5 126(2) . 7_545
B1 F4 F5 101.5(17) . 7_545
F2 F4 F5 59.4(15) 2_655 7_545
F4 F4 F5 64.6(15) 2_655 7_545
F1 F4 F5 115(2) . 8
F2 F4 F5 59.8(17) . 8
B1 F4 F5 97.3(18) . 8
F2 F4 F5 110(2) 2_655 8
F4 F4 F5 58.9(16) 2_655 8
F5 F4 F5 89(2) 7_545 8
F1 F5 F2 138(2) . 8_554
F1 F5 F4 125.0(19) . 7_544
F2 F5 F4 57(2) 8_554 7_544
F1 F5 B1 42.8(14) . .
F2 F5 B1 126.9(18) 8_554 .
F4 F5 B1 84.0(14) 7_544 .
F1 F5 F4 95(2) . 8_554
F2 F5 F4 48.4(18) 8_554 8_554
F4 F5 F4 57(2) 7_544 8_554
B1 F5 F4 81.3(14) . 8_554
C2 N1 C1 107.7(3) . .
C2 N1 Y1 122.1(2) . .
C1 N1 Y1 122.1(2) . .
C2 N2 C1 123.0(3) . 5_655
C9 N3 C10 108.1(3) . .
C9 N3 Y1 122.4(2) . .
C10 N3 Y1 121.4(2) . .
C10 N4 C9 122.5(4) . 5_655
N2 C1 N1 127.5(4) 6_565 .
N2 C1 C3 122.6(4) 6_565 .
N1 C1 C3 109.9(3) . .
N2 C2 N1 127.8(3) . .
N2 C2 C4 123.0(3) . .
N1 C2 C4 109.2(3) . .
C8 C3 C4 121.3(3) . .
C8 C3 C1 132.6(3) . .
C4 C3 C1 106.1(3) . .
C5 C4 C3 121.4(3) . .
C5 C4 C2 131.7(3) . .
C3 C4 C2 106.9(3) . .
C4 C5 C6 117.6(3) . .
C4 C5 H1 121.2 . .
C6 C5 H1 121.2 . .
C5 C6 C7 120.9(3) . .
C5 C6 H2 119.5 . .
C7 C6 H2 119.5 . .
C8 C7 C6 121.1(3) . .
C8 C7 H3 119.4 . .
C6 C7 H3 119.4 . .
C7 C8 C3 117.5(3) . .
C7 C8 H4 121.2 . .
C3 C8 H4 121.2 . .
N4 C9 N3 128.2(3) 6_565 .
N4 C9 C11 121.6(3) 6_565 .
N3 C9 C11 110.2(2) . .
N4 C10 N3 127.9(4) . .
N4 C10 C12 122.8(4) . .
N3 C10 C12 109.3(2) . .
C16 C11 C12 121.5(3) . .
C16 C11 C9 132.7(3) . .
C12 C11 C9 105.8(3) . .
C13 C12 C11 121.6(3) . .
C13 C12 C10 132.0(3) . .
C11 C12 C10 106.4(3) . .
C12 C13 C14 117.0(3) . .
C12 C13 H5 121.5 . .
C14 C13 H5 121.5 . .
C13 C14 C15 121.2(3) . .
C13 C14 H6 119.4 . .
C15 C14 H6 119.4 . .
C16 C15 C14 121.4(3) . .
C16 C15 H7 119.3 . .
C14 C15 H7 119.3 . .
C11 C16 C15 117.3(3) . .
C11 C16 H8 121.4 . .
C15 C16 H8 121.4 . .
F1 B1 F1 172(4) 2_655 .
F1 B1 F2 68.4(14) 2_655 2_655
F1 B1 F2 115.2(19) . 2_655
F1 B1 F2 115.2(19) 2_655 .
F1 B1 F2 68.4(14) . .
F2 B1 F2 128(4) 2_655 .
F1 B1 F3 71.9(17) 2_655 2_655
F1 B1 F3 107.8(17) . 2_655
F2 B1 F3 29(2) 2_655 2_655
F2 B1 F3 155(4) . 2_655
F1 B1 F3 107.8(17) 2_655 .
F1 B1 F3 71.9(17) . .
F2 B1 F3 155(4) 2_655 .
F2 B1 F3 29(2) . .
F3 B1 F3 177(4) 2_655 .
F1 B1 F4 61(2) 2_655 2_655
F1 B1 F4 127(3) . 2_655
F2 B1 F4 64.3(18) 2_655 2_655
F2 B1 F4 73.8(19) . 2_655
F3 B1 F4 91(2) 2_655 2_655
F3 B1 F4 92(2) . 2_655
F1 B1 F4 127(3) 2_655 .
F1 B1 F4 61(2) . .
F2 B1 F4 73.8(19) 2_655 .
F2 B1 F4 64.3(18) . .
F3 B1 F4 92(2) 2_655 .
F3 B1 F4 91(2) . .
F4 B1 F4 70(3) 2_655 .
F1 B1 F5 50.0(18) 2_655 2_655
F1 B1 F5 123(2) . 2_655
F2 B1 F5 112.3(15) 2_655 2_655
F2 B1 F5 103.4(15) . 2_655
F3 B1 F5 99.2(18) 2_655 2_655
F3 B1 F5 78.3(18) . 2_655
F4 B1 F5 100.5(17) 2_655 2_655
F4 B1 F5 165.8(14) . 2_655
F1 B1 F5 123(2) 2_655 .
F1 B1 F5 50.0(18) . .
F2 B1 F5 103.4(15) 2_655 .
F2 B1 F5 112.3(15) . .
F3 B1 F5 78.3(18) 2_655 .
F3 B1 F5 99.2(18) . .
F4 B1 F5 165.8(14) 2_655 .
F4 B1 F5 100.5(17) . .
F5 B1 F5 90.7(17) 2_655 .

loop_
_geom_bond_atom_site_label_1
_geom_bond_atom_site_label_2
_geom_bond_distance
_geom_bond_site_symmetry_2
Y1 N1 2.393(3) .
Y1 N1 2.393(3) 5_655
Y1 N1 2.393(3) 2_665
Y1 N1 2.393(3) 6_565
Y1 N3 2.407(3) 2_665
Y1 N3 2.407(3) 5_655
Y1 N3 2.407(3) 6_565
Y1 N3 2.407(3) .
F1 B1 1.14(3) .
F1 F2 1.28(3) .
F1 F5 1.28(4) .
F1 F4 1.30(5) .
F1 F3 1.45(4) .
F2 F3 0.63(4) .
F2 B1 1.13(3) .
F2 F4 1.37(4) .
F2 F4 1.54(4) 2_655
F2 F5 1.58(4) 8
F3 B1 1.32(2) .
F4 B1 1.40(5) .
F4 F2 1.54(4) 2_655
F4 F4 1.60(6) 2_655
F4 F5 1.65(4) 7_545
F4 F5 1.74(4) 8
F5 F2 1.58(4) 8_554
F5 F4 1.65(4) 7_544
F5 B1 1.67(3) .
F5 F4 1.74(4) 8_554
N1 C2 1.377(4) .
N1 C1 1.380(5) .
N2 C2 1.329(4) .
N2 C1 1.330(4) 5_655
N3 C9 1.355(5) .
N3 C10 1.374(5) .
N4 C10 1.333(3) .
N4 C9 1.340(3) 5_655
C1 N2 1.330(4) 6_565
C1 C3 1.467(5) .
C2 C4 1.475(5) .
C3 C8 1.390(4) .
C3 C4 1.391(4) .
C4 C5 1.380(4) .
C5 C6 1.392(4) .
C5 H1 0.9500 .
C6 C7 1.401(5) .
C6 H2 0.9500 .
C7 C8 1.383(5) .
C7 H3 0.9500 .
C8 H4 0.9500 .
C9 N4 1.340(3) 6_565
C9 C11 1.472(5) .
C10 C12 1.469(5) .
C11 C16 1.385(4) .
C11 C12 1.393(4) .
C12 C13 1.390(4) .
C13 C14 1.393(4) .
C13 H5 0.9500 .
C14 C15 1.398(4) .
C14 H6 0.9500 .
C15 C16 1.389(4) .
C15 H7 0.9500 .
C16 H8 0.9500 .
B1 F1 1.14(3) 2_655
B1 F2 1.13(3) 2_655
B1 F3 1.32(2) 2_655
B1 F4 1.40(5) 2_655
B1 F5 1.67(3) 2_655

loop_
_geom_torsion_atom_site_label_1
_geom_torsion_atom_site_label_2
_geom_torsion_atom_site_label_3
_geom_torsion_atom_site_label_4
_geom_torsion
_geom_torsion_site_symmetry_1
_geom_torsion_site_symmetry_4
B1 F1 F2 F3 91(4) . .
F5 F1 F2 F3 47(6) . .
F4 F1 F2 F3 173(5) . .
F5 F1 F2 B1 -43(4) . .
F4 F1 F2 B1 82(2) . .
F3 F1 F2 B1 -91(4) . .
B1 F1 F2 F4 -82(2) . .
F5 F1 F2 F4 -126(4) . .
F3 F1 F2 F4 -173(5) . .
B1 F1 F2 F4 -34(3) . 2_655
F5 F1 F2 F4 -78(5) . 2_655
F4 F1 F2 F4 48(3) . 2_655
F3 F1 F2 F4 -125(5) . 2_655
B1 F1 F2 F5 -104(3) . 8
F5 F1 F2 F5 -148(4) . 8
F4 F1 F2 F5 -22(3) . 8
F3 F1 F2 F5 165(6) . 8
F1 F2 F3 B1 -56.0(19) . .
F4 F2 F3 B1 -44(9) . .
F4 F2 F3 B1 57(4) 2_655 .
F5 F2 F3 B1 142(6) 8 .
B1 F2 F3 F1 56.0(19) . .
F4 F2 F3 F1 12(8) . .
F4 F2 F3 F1 113(6) 2_655 .
F5 F2 F3 F1 -162(7) 8 .
B1 F1 F3 F2 -73(4) . .
F5 F1 F3 F2 -144(5) . .
F4 F1 F3 F2 -6(5) . .
F2 F1 F3 B1 73(4) . .
F5 F1 F3 B1 -72(3) . .
F4 F1 F3 B1 67(2) . .
B1 F1 F4 F2 60.7(18) . .
F5 F1 F4 F2 126(4) . .
F3 F1 F4 F2 3(2) . .
F2 F1 F4 B1 -60.7(18) . .
F5 F1 F4 B1 66(3) . .
F3 F1 F4 B1 -57.7(16) . .
B1 F1 F4 F2 -31.8(15) . 2_655
F2 F1 F4 F2 -93(3) . 2_655
F5 F1 F4 F2 34(4) . 2_655
F3 F1 F4 F2 -89(2) . 2_655
B1 F1 F4 F4 16.9(19) . 2_655
F2 F1 F4 F4 -44(2) . 2_655
F5 F1 F4 F4 82(4) . 2_655
F3 F1 F4 F4 -41(2) . 2_655
B1 F1 F4 F5 -47(4) . 7_545
F2 F1 F4 F5 -108(5) . 7_545
F5 F1 F4 F5 18(6) . 7_545
F3 F1 F4 F5 -105(4) . 7_545
B1 F1 F4 F5 78(3) . 8
F2 F1 F4 F5 17(2) . 8
F5 F1 F4 F5 144(3) . 8
F3 F1 F4 F5 20(3) . 8
F3 F2 F4 F1 -14(10) . .
B1 F2 F4 F1 -62.8(18) . .
F4 F2 F4 F1 -130(2) 2_655 .
F5 F2 F4 F1 162(2) 8 .
F3 F2 F4 B1 49(10) . .
F1 F2 F4 B1 62.8(18) . .
F4 F2 F4 B1 -67.0(18) 2_655 .
F5 F2 F4 B1 -135.5(19) 8 .
F3 F2 F4 F2 70(10) . 2_655
B1 F2 F4 F2 21(2) . 2_655
F1 F2 F4 F2 84(2) . 2_655
F4 F2 F4 F2 -46(3) 2_655 2_655
F5 F2 F4 F2 -114(2) 8 2_655
F3 F2 F4 F4 116(10) . 2_655
B1 F2 F4 F4 67.0(18) . 2_655
F1 F2 F4 F4 130(2) . 2_655
F5 F2 F4 F4 -68.6(18) 8 2_655
F3 F2 F4 F5 120(10) . 7_545
B1 F2 F4 F5 72(4) . 7_545
F1 F2 F4 F5 134(4) . 7_545
F4 F2 F4 F5 5(5) 2_655 7_545
F5 F2 F4 F5 -64(3) 8 7_545
F3 F2 F4 F5 -176(10) . 8
B1 F2 F4 F5 135.5(19) . 8
F1 F2 F4 F5 -162(2) . 8
F4 F2 F4 F5 68.6(18) 2_655 8
B1 F1 F5 F2 -97(3) . 8_554
F2 F1 F5 F2 -62(5) . 8_554
F4 F1 F5 F2 -155(3) . 8_554
F3 F1 F5 F2 -41(4) . 8_554
B1 F1 F5 F4 -19(4) . 7_544
F2 F1 F5 F4 15(6) . 7_544
F4 F1 F5 F4 -78(4) . 7_544
F3 F1 F5 F4 36(4) . 7_544
F2 F1 F5 B1 35(3) . .
F4 F1 F5 B1 -59(3) . .
F3 F1 F5 B1 55(2) . .
B1 F1 F5 F4 -71(2) . 8_554
F2 F1 F5 F4 -37(5) . 8_554
F4 F1 F5 F4 -130(4) . 8_554
F3 F1 F5 F4 -16(3) . 8_554
C2 N1 C1 N2 -174.8(6) . 6_565
Y1 N1 C1 N2 36.0(7) . 6_565
C2 N1 C1 C3 4.0(5) . .
Y1 N1 C1 C3 -145.2(3) . .
C1 N2 C2 N1 -3.7(7) 5_655 .
C1 N2 C2 C4 175.2(6) 5_655 .
C1 N1 C2 N2 175.5(5) . .
Y1 N1 C2 N2 -35.3(6) . .
C1 N1 C2 C4 -3.6(6) . .
Y1 N1 C2 C4 145.7(3) . .
N2 C1 C3 C8 -6.9(11) 6_565 .
N1 C1 C3 C8 174.2(6) . .
N2 C1 C3 C4 175.9(5) 6_565 .
N1 C1 C3 C4 -2.9(6) . .
C8 C3 C4 C5 2.4(9) . .
C1 C3 C4 C5 -180.0(5) . .
C8 C3 C4 C2 -176.9(6) . .
C1 C3 C4 C2 0.7(7) . .
N2 C2 C4 C5 3.4(10) . .
N1 C2 C4 C5 -177.5(5) . .
N2 C2 C4 C3 -177.4(5) . .
N1 C2 C4 C3 1.7(7) . .
C3 C4 C5 C6 -1.0(8) . .
C2 C4 C5 C6 178.1(5) . .
C4 C5 C6 C7 -1.3(8) . .
C5 C6 C7 C8 2.3(8) . .
C6 C7 C8 C3 -0.9(9) . .
C4 C3 C8 C7 -1.4(9) . .
C1 C3 C8 C7 -178.2(6) . .
C10 N3 C9 N4 176.6(6) . 6_565
Y1 N3 C9 N4 -34.5(7) . 6_565
C10 N3 C9 C11 -3.4(6) . .
Y1 N3 C9 C11 145.4(3) . .
C9 N4 C10 N3 2.6(8) 5_655 .
C9 N4 C10 C12 -175.3(5) 5_655 .
C9 N3 C10 N4 -173.6(6) . .
Y1 N3 C10 N4 37.2(7) . .
C9 N3 C10 C12 4.5(6) . .
Y1 N3 C10 C12 -144.8(3) . .
N4 C9 C11 C16 2.1(10) 6_565 .
N3 C9 C11 C16 -177.8(5) . .
N4 C9 C11 C12 -179.0(4) 6_565 .
N3 C9 C11 C12 1.0(7) . .
C16 C11 C12 C13 0.1(8) . .
C9 C11 C12 C13 -179.0(5) . .
C16 C11 C12 C10 -179.4(5) . .
C9 C11 C12 C10 1.6(6) . .
N4 C10 C12 C13 -5.0(10) . .
N3 C10 C12 C13 176.9(6) . .
N4 C10 C12 C11 174.4(5) . .
N3 C10 C12 C11 -3.8(6) . .
C11 C12 C13 C14 0.7(8) . .
C10 C12 C13 C14 180.0(6) . .
C12 C13 C14 C15 -0.6(8) . .
C13 C14 C15 C16 -0.2(8) . .
C12 C11 C16 C15 -0.9(8) . .
C9 C11 C16 C15 177.8(5) . .
C14 C15 C16 C11 1.0(7) . .
F2 F1 B1 F2 123(4) . 2_655
F5 F1 B1 F2 -87(3) . 2_655
F4 F1 B1 F2 52(3) . 2_655
F3 F1 B1 F2 154(4) . 2_655
F5 F1 B1 F2 150(3) . .
F4 F1 B1 F2 -72(2) . .
F3 F1 B1 F2 30(2) . .
F2 F1 B1 F3 153(4) . 2_655
F5 F1 B1 F3 -57(3) . 2_655
F4 F1 B1 F3 82(3) . 2_655
F3 F1 B1 F3 -176(5) . 2_655
F2 F1 B1 F3 -30(2) . .
F5 F1 B1 F3 120(3) . .
F4 F1 B1 F3 -102(3) . .
F2 F1 B1 F4 48(3) . 2_655
F5 F1 B1 F4 -162.3(15) . 2_655
F4 F1 B1 F4 -24(3) . 2_655
F3 F1 B1 F4 78(3) . 2_655
F2 F1 B1 F4 72(2) . .
F5 F1 B1 F4 -138(3) . .
F3 F1 B1 F4 102(3) . .
F2 F1 B1 F5 -92(2) . 2_655
F5 F1 B1 F5 58(3) . 2_655
F4 F1 B1 F5 -164.0(15) . 2_655
F3 F1 B1 F5 -62(2) . 2_655
F2 F1 B1 F5 -150(3) . .
F4 F1 B1 F5 138(3) . .
F3 F1 B1 F5 -120(3) . .
F3 F2 B1 F1 81(5) . 2_655
F1 F2 B1 F1 173(4) . 2_655
F4 F2 B1 F1 -121(3) . 2_655
F4 F2 B1 F1 -45(3) 2_655 2_655
F5 F2 B1 F1 -70(3) 8 2_655
F3 F2 B1 F1 -92(4) . .
F4 F2 B1 F1 67(2) . .
F4 F2 B1 F1 142(3) 2_655 .
F5 F2 B1 F1 117(3) 8 .
F3 F2 B1 F2 163(4) . 2_655
F1 F2 B1 F2 -106(2) . 2_655
F4 F2 B1 F2 -39.0(17) . 2_655
F4 F2 B1 F2 36.2(16) 2_655 2_655
F5 F2 B1 F2 11.5(14) 8 2_655
F3 F2 B1 F3 -178(3) . 2_655
F1 F2 B1 F3 -86(5) . 2_655
F4 F2 B1 F3 -19(6) . 2_655
F4 F2 B1 F3 56(5) 2_655 2_655
F5 F2 B1 F3 31(6) 8 2_655
F1 F2 B1 F3 92(4) . .
F4 F2 B1 F3 158(5) . .
F4 F2 B1 F3 -126(4) 2_655 .
F5 F2 B1 F3 -151(5) 8 .
F3 F2 B1 F4 126(4) . 2_655
F1 F2 B1 F4 -142(3) . 2_655
F4 F2 B1 F4 -75(3) . 2_655
F5 F2 B1 F4 -25(2) 8 2_655
F3 F2 B1 F4 -158(5) . .
F1 F2 B1 F4 -67(2) . .
F4 F2 B1 F4 75(3) 2_655 .
F5 F2 B1 F4 51(2) 8 .
F3 F2 B1 F5 29(4) . 2_655
F1 F2 B1 F5 121(2) . 2_655
F4 F2 B1 F5 -172.4(19) . 2_655
F4 F2 B1 F5 -97.2(19) 2_655 2_655
F5 F2 B1 F5 -122(2) 8 2_655
F3 F2 B1 F5 -67(4) . .
F1 F2 B1 F5 24(3) . .
F4 F2 B1 F5 91(2) . .
F4 F2 B1 F5 166.4(18) 2_655 .
F5 F2 B1 F5 141.7(17) 8 .
F2 F3 B1 F1 -110(5) . 2_655
F1 F3 B1 F1 172(5) . 2_655
F2 F3 B1 F1 78(4) . .
F2 F3 B1 F2 -33(8) . 2_655
F1 F3 B1 F2 -111(6) . 2_655
F1 F3 B1 F2 -78(4) . .
F2 F3 B1 F4 -51(4) . 2_655
F1 F3 B1 F4 -128(3) . 2_655
F2 F3 B1 F4 19(4) . .
F1 F3 B1 F4 -58(2) . .
F2 F3 B1 F5 -151(4) . 2_655
F1 F3 B1 F5 131(2) . 2_655
F2 F3 B1 F5 120(4) . .
F1 F3 B1 F5 42(2) . .
F1 F4 B1 F1 -178.1(12) . 2_655
F2 F4 B1 F1 103(3) . 2_655
F2 F4 B1 F1 -46(3) 2_655 2_655
F4 F4 B1 F1 22(3) 2_655 2_655
F5 F4 B1 F1 -25(3) 7_545 2_655
F5 F4 B1 F1 66(2) 8 2_655
F2 F4 B1 F1 -79(2) . .
F2 F4 B1 F1 132(2) 2_655 .
F4 F4 B1 F1 -160(2) 2_655 .
F5 F4 B1 F1 153(3) 7_545 .
F5 F4 B1 F1 -116(2) 8 .
F1 F4 B1 F2 -132(2) . 2_655
F2 F4 B1 F2 149(3) . 2_655
F4 F4 B1 F2 68.0(17) 2_655 2_655
F5 F4 B1 F2 20.6(17) 7_545 2_655
F5 F4 B1 F2 111(2) 8 2_655
F1 F4 B1 F2 79(2) . .
F2 F4 B1 F2 -149(3) 2_655 .
F4 F4 B1 F2 -81(2) 2_655 .
F5 F4 B1 F2 -128(3) 7_545 .
F5 F4 B1 F2 -37.6(18) 8 .
F1 F4 B1 F3 -110(2) . 2_655
F2 F4 B1 F3 172(3) . 2_655
F2 F4 B1 F3 22.7(19) 2_655 2_655
F4 F4 B1 F3 90.7(19) 2_655 2_655
F5 F4 B1 F3 43(2) 7_545 2_655
F5 F4 B1 F3 134(2) 8 2_655
F1 F4 B1 F3 68(2) . .
F2 F4 B1 F3 -10(2) . .
F2 F4 B1 F3 -159(3) 2_655 .
F4 F4 B1 F3 -91(2) 2_655 .
F5 F4 B1 F3 -139(2) 7_545 .
F5 F4 B1 F3 -48(2) 8 .
F1 F4 B1 F4 160(2) . 2_655
F2 F4 B1 F4 81(2) . 2_655
F2 F4 B1 F4 -68.0(17) 2_655 2_655
F5 F4 B1 F4 -47.4(13) 7_545 2_655
F5 F4 B1 F4 43.5(13) 8 2_655
F1 F4 B1 F5 110(6) . 2_655
F2 F4 B1 F5 32(7) . 2_655
F2 F4 B1 F5 -117(6) 2_655 2_655
F4 F4 B1 F5 -49(7) 2_655 2_655
F5 F4 B1 F5 -97(6) 7_545 2_655
F5 F4 B1 F5 -6(7) 8 2_655
F1 F4 B1 F5 -31.2(17) . .
F2 F4 B1 F5 -109.8(18) . .
F2 F4 B1 F5 101.1(15) 2_655 .
F4 F4 B1 F5 169.1(12) 2_655 .
F5 F4 B1 F5 121.7(15) 7_545 .
F5 F4 B1 F5 -147.4(15) 8 .
F1 F5 B1 F1 -175(3) . 2_655
F2 F5 B1 F1 -51(2) 8_554 2_655
F4 F5 B1 F1 -11(2) 7_544 2_655
F4 F5 B1 F1 -68(2) 8_554 2_655
F2 F5 B1 F1 124(3) 8_554 .
F4 F5 B1 F1 164(3) 7_544 .
F4 F5 B1 F1 107(3) 8_554 .
F1 F5 B1 F2 112(3) . 2_655
F2 F5 B1 F2 -123.8(18) 8_554 2_655
F4 F5 B1 F2 -84(2) 7_544 2_655
F4 F5 B1 F2 -140.9(19) 8_554 2_655
F1 F5 B1 F2 -30(3) . .
F2 F5 B1 F2 94(2) 8_554 .
F4 F5 B1 F2 134(2) 7_544 .
F4 F5 B1 F2 77(2) 8_554 .
F1 F5 B1 F3 126(3) . 2_655
F2 F5 B1 F3 -110(3) 8_554 2_655
F4 F5 B1 F3 -70(2) 7_544 2_655
F4 F5 B1 F3 -127(2) 8_554 2_655
F1 F5 B1 F3 -57(3) . .
F2 F5 B1 F3 68(2) 8_554 .
F4 F5 B1 F3 107(2) 7_544 .
F4 F5 B1 F3 50(2) 8_554 .
F1 F5 B1 F4 83(7) . 2_655
F2 F5 B1 F4 -153(6) 8_554 2_655
F4 F5 B1 F4 -113(6) 7_544 2_655
F4 F5 B1 F4 -170(6) 8_554 2_655
F1 F5 B1 F4 36(2) . .
F2 F5 B1 F4 160.5(17) 8_554 .
F4 F5 B1 F4 -159.6(17) 7_544 .
F4 F5 B1 F4 143.4(17) 8_554 .
F1 F5 B1 F5 -135(2) . 2_655
F2 F5 B1 F5 -10.7(12) 8_554 2_655
F4 F5 B1 F5 29.2(13) 7_544 2_655
F4 F5 B1 F5 -27.8(12) 8_554 2_655
